data_9000009
loop_
_publ_author_name
'Gruner, J. W.'

_publ_section_title
;
 The structures of vermiculites and their collapse by dehydration
;
_journal_name_full 'American Mineralogist'
_journal_page_first 557
_journal_page_last 575
_journal_volume 19
_journal_year 1934
_chemical_compound_source 'Structure results from data of many samples'
_chemical_formula_sum 'H2 Mg3 O12 Si4'
_chemical_name_mineral Vermiculite
_space_group_IT_number 9
_symmetry_space_group_name_Hall 'C -2yc'
_symmetry_space_group_name_H-M 'C 1 c 1'
_cell_angle_alpha 90
_cell_angle_beta 97.14
_cell_angle_gamma 90
_cell_formula_units_Z 4
_cell_length_a 5.31
_cell_length_b 9.20
_cell_length_c 28.46
_cell_volume 1379.546
_database_code_amcsd 0000012
_exptl_crystal_density_diffrn 1.826
_cod_original_cell_volume 1379.547
_cod_original_formula_sum 'Mg3 Si4 (O12 H2)'
_cod_database_code 9000009

loop_
_space_group_symop_operation_xyz
x,y,z
1/2+x,1/2+y,z
x,-y,1/2+z
1/2+x,1/2-y,1/2+z

loop_
_atom_site_label
_atom_site_fract_x
_atom_site_fract_y
_atom_site_fract_z
_atom_site_type_symbol
_atom_site_attached_hydrogens
Mg1 0.00000 0.00000 0.00000 Mg 0
Mg2 0.00000 0.33333 0.00000 Mg 0
Mg3 0.00000 0.66667 0.00000 Mg 0
Si1 0.39700 0.00000 0.09400 Si 0
Si2 0.89700 0.16667 0.09400 Si 0
Si3 0.60300 0.00000 0.40600 Si 0
Si4 0.10300 0.16667 0.40600 Si 0
O-H1 0.85800 0.83333 0.03900 O 1
O-H2 0.14200 0.83333 0.46100 O 1
O1 0.85800 0.50000 0.03900 O 0
O2 0.85800 0.16667 0.03900 O 0
O3 0.16100 0.08333 0.11500 O 0
O4 0.66100 0.08333 0.11500 O 0
O5 0.91100 0.33333 0.11500 O 0
O6 0.83900 0.08333 0.38500 O 0
O7 0.33900 0.08333 0.38500 O 0
O8 0.08900 0.33333 0.38500 O 0
O9 0.14200 0.50000 0.46100 O 0
O10 0.14200 0.16667 0.46100 O 0

loop_
_cod_changelog_entry_id
_cod_changelog_entry_author
_cod_changelog_entry_date
_cod_changelog_entry_text
1
;cod-tools version 3.8.0
Id: cif_guess_AMCSD_atom_types 9574 2023-05-10 09:00:05Z saulius
;
2023-05-10T18:45:35+03:00
;Derived atom types and hydrogen counts
from atom names that follow the AMCSD naming convention
(Wat == water, O-H == hydroxyl).
;

loop_
_cod_related_entry_id
_cod_related_entry_database
_cod_related_entry_code
1 AMCSD 0000012
